data_9004992
loop_
_publ_author_name
'Liferovich, R. P.'
'Locock, A. J.'
'Mitchell, R. H.'
'Shpachenko, A. K.'

_publ_section_title
;
 The crystal structure of stronalsite and a
 redetermination of the structure of banalsite
;
_journal_name_full 'The Canadian Mineralogist'
_journal_page_first 533
_journal_page_last 546
_journal_paper_doi 10.2113/gscanmin.44.2.533
_journal_volume 44
_journal_year 2006
_chemical_compound_source 'Langban, Sweden'
_chemical_formula_sum 'Al4 Ba Na2 O16 Si4'
_chemical_name_mineral Banalsite
_space_group_IT_number 45
_symmetry_space_group_name_Hall 'I 2 -2c'
_symmetry_space_group_name_H-M 'I b a 2'
_cell_angle_alpha 90
_cell_angle_beta 90
_cell_angle_gamma 90
_cell_length_a 8.5068
_cell_length_b 9.9811
_cell_length_c 16.7485
_cell_formula_units_Z 4
_cell_volume 1422.069
_database_code_amcsd 0006095
_exptl_crystal_density_diffrn 3.081
_cod_original_formula_sum 'Ba Na2 Al4 Si4 O16'
_cod_database_code 9004992

loop_
_space_group_symop_operation_xyz
x,y,z
1/2+x,1/2+y,1/2+z
x,-y,1/2+z
1/2+x,1/2-y,+z
-x,y,1/2+z
1/2-x,1/2+y,+z
-x,-y,z
1/2-x,1/2-y,1/2+z

loop_
_atom_site_label
_atom_site_fract_x
_atom_site_fract_y
_atom_site_fract_z
_atom_site_U_iso_or_equiv
Ba 0.00000 0.50000 0.15440 0.01070
Na -0.04220 0.32560 -0.09580 0.01870
Al1 0.07090 0.18650 0.06320 0.00910
Al2 -0.27870 0.44520 0.31130 0.00870
Si1 -0.26550 0.55950 -0.00240 0.00820
Si2 0.07870 0.80650 0.24590 0.00810
O1 -0.21420 0.48510 0.40730 0.01270
O2 -0.00520 0.20760 0.15800 0.01430
O3 -0.07570 0.14390 -0.00490 0.01240
O4 0.22230 0.91390 0.24990 0.01120
O5 0.22620 0.07190 0.05530 0.01400
O6 -0.44990 0.35320 0.31140 0.01100
O7 0.12850 0.65480 0.27220 0.01240
O8 -0.12220 0.65230 0.03120 0.01150

loop_
_cod_related_entry_id
_cod_related_entry_database
_cod_related_entry_code
1 AMCSD 0006095
